data_4505298
loop_
_publ_author_name
'Banfi, Stefano'
'Carlucci, Lucia'
'Caruso, Enrico'
'Ciani, Gianfranco'
'Proserpio, Davide M.'

_publ_section_title
;
 An Unusual Three-Dimensional Coordination Network Formed by Parallel
 Polycatenation of Two-Fold Interpenetrated (6,3) Layers Based on a Novel
 Three-Connecting Ligand
;
_journal_issue 1
_journal_name_full 'Crystal Growth &amp; Design'
_journal_page_first 29
_journal_paper_doi 10.1021/cg0341454
_journal_volume 4
_journal_year 2004
_chemical_formula_sum 'C33 H27 N3 O3'
_chemical_formula_weight 513.58
_space_group_IT_number 14
_symmetry_cell_setting monoclinic
_symmetry_space_group_name_Hall '-P 2yn'
_symmetry_space_group_name_H-M 'P 1 21/n 1'
_atom_sites_solution_hydrogens geom
_atom_sites_solution_primary direct
_atom_sites_solution_secondary difmap
_cell_angle_alpha 90.00
_cell_angle_beta 114.530(10)
_cell_angle_gamma 90.00
_cell_formula_units_Z 4
_cell_length_a 16.632(4)
_cell_length_b 10.470(2)
_cell_length_c 17.549(4)
_cell_measurement_reflns_used 432
_cell_measurement_temperature 293(2)
_cell_measurement_theta_max 20.
_cell_measurement_theta_min 3.
_cell_volume 2780.1(11)
_computing_molecular_graphics SCHAKAL
_computing_structure_refinement 'SHELXL-97 (Sheldrick, 1997)'
_computing_structure_solution SIR92
_diffrn_ambient_temperature 293(2)
_diffrn_detector_type CCD_plate
_diffrn_measured_fraction_theta_full 0.992
_diffrn_measured_fraction_theta_max 0.992
_diffrn_measurement_device SMART
_diffrn_measurement_method omega-scan
_diffrn_radiation_monochromator graphite
_diffrn_radiation_source 'fine-focus sealed tube'
_diffrn_radiation_type MoK\a
_diffrn_radiation_wavelength 0.71073
_diffrn_reflns_av_R_equivalents 0.1610
_diffrn_reflns_av_sigmaI/netI 0.1378
_diffrn_reflns_limit_h_max 17
_diffrn_reflns_limit_h_min -16
_diffrn_reflns_limit_k_max 10
_diffrn_reflns_limit_k_min -11
_diffrn_reflns_limit_l_max 18
_diffrn_reflns_limit_l_min -18
_diffrn_reflns_number 20917
_diffrn_reflns_theta_full 21.98
_diffrn_reflns_theta_max 21.98
_diffrn_reflns_theta_min 1.42
_diffrn_standards_decay_% 6
_exptl_absorpt_coefficient_mu 0.080
_exptl_absorpt_correction_T_max 1.00
_exptl_absorpt_correction_T_min 0.75
_exptl_absorpt_correction_type sadabs
_exptl_crystal_colour colourless
_exptl_crystal_density_diffrn 1.227
_exptl_crystal_density_method 'not measured'
_exptl_crystal_description column
_exptl_crystal_F_000 1080
_exptl_crystal_size_max 0.250
_exptl_crystal_size_mid 0.100
_exptl_crystal_size_min 0.080
_refine_diff_density_max 0.403
_refine_diff_density_min -0.381
_refine_diff_density_rms 0.070
_refine_ls_extinction_method none
_refine_ls_goodness_of_fit_all 1.016
_refine_ls_hydrogen_treatment mixed
_refine_ls_matrix_type full
_refine_ls_number_parameters 220
_refine_ls_number_reflns 3379
_refine_ls_number_restraints 0
_refine_ls_restrained_S_all 1.016
_refine_ls_R_factor_all 0.1973
_refine_ls_R_factor_obs 0.0906
_refine_ls_shift/su_max 0.000
_refine_ls_shift/su_mean 0.000
_refine_ls_structure_factor_coef Fsqd
_refine_ls_weighting_details 'calc w=1/[\s^2^(Fo^2^)+(0.1564P)^2^+3.1892P] where P=(Fo^2^+2Fc^2^)/3'
_refine_ls_weighting_scheme calc
_refine_ls_wR_factor_all 0.3204
_refine_ls_wR_factor_obs 0.2350
_reflns_number_observed 1591
_reflns_number_total 3379
_reflns_observed_criterion >2sigma(I)
_cod_data_source_file cg0341454si20030717_075224.cif
_cod_data_source_block 1a
_cod_depositor_comments
;
The following automatic conversions were performed:

'_symmetry_cell_setting' value 'Monoclinic' changed to 'monoclinic'
according to /home/saulius/struct/CIF-dictionaries/cif_core.dic
dictionary named 'cif_core.dic' version 2.4.1 from 2010-06-29.

Automatic conversion script
Id: cif_fix_values 1715 2011-07-08 13:25:40Z adriana 
;
_cod_original_sg_symbol_H-M 'P 21/n (14)'
_cod_database_code 4505298
_diffrn_measurement_domega 0.30
_diffrn_measurement_rtime 43

loop_
_symmetry_equiv_pos_as_xyz
'x, y, z'
'-x+1/2, y+1/2, -z+1/2'
'-x, -y, -z'
'x-1/2, -y-1/2, z-1/2'

loop_
_atom_site_label
_atom_site_type_symbol
_atom_site_fract_x
_atom_site_fract_y
_atom_site_fract_z
_atom_site_U_iso_or_equiv
_atom_site_adp_type
_atom_site_occupancy
_atom_site_symmetry_multiplicity
_atom_site_calc_flag
_atom_site_refinement_flags
C1 C 0.5240(4) -0.1132(4) 0.7981(3) 0.0546(19) Uani 1 1 d G
C2 C 0.6124(3) -0.1043(4) 0.8121(3) 0.059(2) Uani 1 1 d G
C3 C 0.6398(3) -0.0089(5) 0.7731(3) 0.058(2) Uani 1 1 d G
C4 C 0.5787(4) 0.0776(4) 0.7201(3) 0.064(2) Uani 1 1 d G
C5 C 0.4903(3) 0.0687(4) 0.7061(3) 0.058(2) Uani 1 1 d G
C6 C 0.4629(2) -0.0266(5) 0.7451(3) 0.059(2) Uani 1 1 d G
C7 C 0.8468(3) 0.1638(5) 0.8727(3) 0.0652(13) Uani 1 1 d G
C8 C 0.9146(3) 0.1044(4) 0.8593(3) 0.0752(11) Uani 1 1 d G
H8 H 0.9052 0.0251 0.8331 0.090 Uiso 1 1 calc R
C9 C 0.9965(3) 0.1635(5) 0.8850(3) 0.0769(11) Uani 1 1 d G
H9 H 1.0419 0.1238 0.8761 0.092 Uiso 1 1 calc R
C10 C 1.0106(3) 0.2820(5) 0.9242(3) 0.0670(13) Uani 1 1 d G
C11 C 0.9429(4) 0.3414(4) 0.9376(3) 0.0769(11) Uani 1 1 d G
H11 H 0.9523 0.4207 0.9638 0.092 Uiso 1 1 calc R
C12 C 0.8610(3) 0.2823(5) 0.9119(3) 0.0752(11) Uani 1 1 d G
H12 H 0.8156 0.3220 0.9208 0.090 Uiso 1 1 calc R
C13 C 0.3639(3) 0.3606(4) 0.6758(3) 0.0652(13) Uani 1 1 d G
C14 C 0.3151(3) 0.3844(4) 0.5910(3) 0.0752(11) Uani 1 1 d G
H14 H 0.3181 0.3282 0.5513 0.090 Uiso 1 1 calc R
C15 C 0.2617(3) 0.4922(5) 0.5657(2) 0.0769(11) Uani 1 1 d G
H15 H 0.2290 0.5081 0.5090 0.092 Uiso 1 1 calc R
C16 C 0.2572(3) 0.5762(4) 0.6251(3) 0.0670(13) Uani 1 1 d G
C17 C 0.3060(3) 0.5525(4) 0.7099(3) 0.0769(11) Uani 1 1 d G
H17 H 0.3030 0.6087 0.7496 0.092 Uiso 1 1 calc R
C18 C 0.3594(3) 0.4447(5) 0.7352(2) 0.0752(11) Uani 1 1 d G
H18 H 0.3921 0.4288 0.7920 0.090 Uiso 1 1 calc R
C19 C 0.4553(3) -0.2233(4) 0.9586(3) 0.0652(13) Uani 1 1 d G
C20 C 0.4267(3) -0.3493(4) 0.9433(3) 0.0752(11) Uani 1 1 d G
H20 H 0.4277 -0.3924 0.8974 0.090 Uiso 1 1 calc R
C21 C 0.3967(3) -0.4108(3) 0.9967(3) 0.0769(11) Uani 1 1 d G
H21 H 0.3776 -0.4951 0.9865 0.092 Uiso 1 1 calc R
C22 C 0.3952(3) -0.3464(5) 1.0654(3) 0.0670(13) Uani 1 1 d G
C23 C 0.4238(3) -0.2204(4) 1.0807(3) 0.0769(11) Uani 1 1 d G
H23 H 0.4228 -0.1773 1.1266 0.092 Uiso 1 1 calc R
C24 C 0.4539(3) -0.1588(3) 1.0273(3) 0.0752(11) Uani 1 1 d G
H24 H 0.4730 -0.0745 1.0375 0.090 Uiso 1 1 calc R
C25 C 0.3688(6) -0.4109(7) 1.1236(5) 0.075(2) Uani 1 1 d .
C26 C 1.0956(6) 0.3431(9) 0.9539(5) 0.081(3) Uani 1 1 d .
C27 C 0.2036(6) 0.6885(9) 0.6024(6) 0.086(3) Uani 1 1 d .
C28 C 0.4926(5) -0.2157(7) 0.8395(4) 0.068(2) Uani 1 1 d .
H28A H 0.4348 -0.2468 0.8016 0.082 Uiso 1 1 calc R
H28B H 0.5336 -0.2869 0.8561 0.082 Uiso 1 1 calc R
C29 C 0.6784(5) -0.1991(8) 0.8710(5) 0.086(3) Uani 1 1 d .
H29A H 0.7363 -0.1806 0.8744 0.130 Uiso 1 1 calc R
H29B H 0.6617 -0.2842 0.8500 0.130 Uiso 1 1 calc R
H29C H 0.6787 -0.1923 0.9257 0.130 Uiso 1 1 calc R
C30 C 0.7366(5) 0.0071(8) 0.7942(5) 0.077(2) Uani 1 1 d .
H30A H 0.7690 -0.0701 0.8194 0.093 Uiso 1 1 calc R
H30B H 0.7457 0.0266 0.7443 0.093 Uiso 1 1 calc R
C31 C 0.6115(6) 0.1854(8) 0.6807(5) 0.093(3) Uani 1 1 d .
H31A H 0.6739 0.1762 0.6971 0.139 Uiso 1 1 calc R
H31B H 0.5998 0.2664 0.6996 0.139 Uiso 1 1 calc R
H31C H 0.5812 0.1808 0.6208 0.139 Uiso 1 1 calc R
C32 C 0.4249(6) 0.1657(7) 0.6514(5) 0.076(2) Uani 1 1 d .
H32A H 0.4450 0.2022 0.6115 0.092 Uiso 1 1 calc R
H32B H 0.3676 0.1265 0.6207 0.092 Uiso 1 1 calc R
C33 C 0.3668(5) -0.0288(9) 0.7341(6) 0.094(3) Uani 1 1 d .
H33A H 0.3583 -0.0987 0.7654 0.140 Uiso 1 1 calc R
H33B H 0.3285 -0.0391 0.6759 0.140 Uiso 1 1 calc R
H33C H 0.3532 0.0501 0.7541 0.140 Uiso 1 1 calc R
N1 N 0.3482(6) -0.4610(8) 1.1697(5) 0.109(3) Uani 1 1 d .
N2 N 1.1616(5) 0.3960(8) 0.9763(5) 0.107(3) Uani 1 1 d .
N3 N 0.1631(5) 0.7812(8) 0.5855(5) 0.108(3) Uani 1 1 d .
O1 O 0.7654(3) 0.1127(5) 0.8531(3) 0.0844(18) Uani 1 1 d .
O2 O 0.4883(3) -0.1558(4) 0.9124(3) 0.0694(15) Uani 1 1 d .
O3 O 0.4197(4) 0.2619(5) 0.7071(3) 0.0908(19) Uani 1 1 d .

loop_
_atom_site_aniso_label
_atom_site_aniso_U_11
_atom_site_aniso_U_22
_atom_site_aniso_U_33
_atom_site_aniso_U_23
_atom_site_aniso_U_13
_atom_site_aniso_U_12
C1 0.068(5) 0.052(5) 0.051(5) -0.005(4) 0.031(4) -0.005(4)
C2 0.067(6) 0.062(5) 0.049(5) -0.013(4) 0.025(4) 0.002(4)
C3 0.070(6) 0.065(5) 0.051(5) -0.011(4) 0.036(4) -0.007(5)
C4 0.100(7) 0.055(5) 0.048(5) -0.012(4) 0.042(5) -0.016(5)
C5 0.065(5) 0.063(5) 0.048(4) -0.011(4) 0.025(4) -0.004(4)
C6 0.068(6) 0.066(5) 0.053(5) -0.011(4) 0.037(4) -0.011(5)
C7 0.072(3) 0.068(3) 0.055(3) -0.009(2) 0.025(2) -0.005(3)
C8 0.090(3) 0.068(2) 0.069(2) -0.0132(18) 0.035(2) -0.0059(19)
C9 0.087(2) 0.073(2) 0.073(2) -0.0070(19) 0.035(2) -0.008(2)
C10 0.067(3) 0.068(3) 0.063(3) 0.008(2) 0.024(2) -0.005(3)
C11 0.087(2) 0.073(2) 0.073(2) -0.0070(19) 0.035(2) -0.008(2)
C12 0.090(3) 0.068(2) 0.069(2) -0.0132(18) 0.035(2) -0.0059(19)
C13 0.072(3) 0.068(3) 0.055(3) -0.009(2) 0.025(2) -0.005(3)
C14 0.090(3) 0.068(2) 0.069(2) -0.0132(18) 0.035(2) -0.0059(19)
C15 0.087(2) 0.073(2) 0.073(2) -0.0070(19) 0.035(2) -0.008(2)
C16 0.067(3) 0.068(3) 0.063(3) 0.008(2) 0.024(2) -0.005(3)
C17 0.087(2) 0.073(2) 0.073(2) -0.0070(19) 0.035(2) -0.008(2)
C18 0.090(3) 0.068(2) 0.069(2) -0.0132(18) 0.035(2) -0.0059(19)
C19 0.072(3) 0.068(3) 0.055(3) -0.009(2) 0.025(2) -0.005(3)
C20 0.090(3) 0.068(2) 0.069(2) -0.0132(18) 0.035(2) -0.0059(19)
C21 0.087(2) 0.073(2) 0.073(2) -0.0070(19) 0.035(2) -0.008(2)
C22 0.067(3) 0.068(3) 0.063(3) 0.008(2) 0.024(2) -0.005(3)
C23 0.087(2) 0.073(2) 0.073(2) -0.0070(19) 0.035(2) -0.008(2)
C24 0.090(3) 0.068(2) 0.069(2) -0.0132(18) 0.035(2) -0.0059(19)
C25 0.100(7) 0.063(5) 0.076(6) 0.003(5) 0.053(6) 0.000(5)
C26 0.068(6) 0.095(6) 0.070(6) 0.015(5) 0.018(5) -0.003(5)
C27 0.081(6) 0.077(6) 0.088(7) 0.015(6) 0.022(5) 0.002(5)
C28 0.097(6) 0.063(5) 0.062(5) -0.014(4) 0.051(5) -0.018(4)
C29 0.089(6) 0.089(6) 0.078(6) -0.006(5) 0.031(5) 0.003(5)
C30 0.077(6) 0.091(6) 0.075(6) -0.031(5) 0.044(5) -0.020(5)
C31 0.123(7) 0.089(6) 0.078(6) 0.003(5) 0.053(6) -0.028(6)
C32 0.095(6) 0.073(5) 0.054(5) -0.002(5) 0.024(5) 0.015(5)
C33 0.070(6) 0.118(7) 0.101(7) -0.010(6) 0.044(5) -0.008(5)
N1 0.154(8) 0.104(6) 0.099(6) 0.016(5) 0.081(6) -0.013(5)
N2 0.075(5) 0.132(7) 0.094(6) 0.015(5) 0.014(5) -0.021(5)
N3 0.094(6) 0.091(6) 0.124(7) 0.017(5) 0.032(5) 0.013(5)
O1 0.076(4) 0.103(4) 0.087(4) -0.044(3) 0.046(3) -0.030(3)
O2 0.111(4) 0.057(3) 0.065(3) -0.018(3) 0.061(3) -0.031(3)
O3 0.118(5) 0.078(4) 0.054(3) -0.004(3) 0.013(3) 0.034(3)

loop_
_atom_type_symbol
_atom_type_description
_atom_type_scat_dispersion_real
_atom_type_scat_dispersion_imag
_atom_type_scat_source
C C 0.0033 0.0016 'International Tables Vol C Tables 4.2.6.8 and 6.1.1.4'
H H 0.0000 0.0000 'International Tables Vol C Tables 4.2.6.8 and 6.1.1.4'
N N 0.0061 0.0033 'International Tables Vol C Tables 4.2.6.8 and 6.1.1.4'
O O 0.0106 0.0060 'International Tables Vol C Tables 4.2.6.8 and 6.1.1.4'

loop_
_geom_angle_atom_site_label_1
_geom_angle_atom_site_label_2
_geom_angle_atom_site_label_3
_geom_angle
C2 C1 C6 120.0
C2 C1 C28 121.0(5)
C6 C1 C28 119.0(5)
C3 C2 C1 120.0
C3 C2 C29 120.8(5)
C1 C2 C29 119.2(5)
C2 C3 C4 120.0
C2 C3 C30 119.7(5)
C4 C3 C30 120.1(5)
C5 C4 C3 120.0
C5 C4 C31 121.1(5)
C3 C4 C31 118.9(5)
C4 C5 C6 120.0
C4 C5 C32 119.9(5)
C6 C5 C32 120.1(5)
C5 C6 C1 120.0
C5 C6 C33 119.2(5)
C1 C6 C33 120.7(5)
O1 C7 C8 125.0(4)
O1 C7 C12 114.9(4)
C8 C7 C12 120.0
C9 C8 C7 120.0
C8 C9 C10 120.0
C11 C10 C9 120.0
C11 C10 C26 119.0(5)
C9 C10 C26 121.0(5)
C10 C11 C12 120.0
C11 C12 C7 120.0
O3 C13 C14 124.9(4)
O3 C13 C18 115.1(4)
C14 C13 C18 120.0
C15 C14 C13 120.0
C14 C15 C16 120.0
C17 C16 C15 120.0
C17 C16 C27 117.8(5)
C15 C16 C27 122.2(5)
C16 C17 C18 120.0
C17 C18 C13 120.0
O2 C19 C20 124.9(4)
O2 C19 C24 115.1(4)
C20 C19 C24 120.0
C19 C20 C21 120.0
C20 C21 C22 120.0
C23 C22 C21 120.0
C23 C22 C25 119.3(4)
C21 C22 C25 120.6(4)
C24 C23 C22 120.0
C23 C24 C19 120.0
N1 C25 C22 179.6(10)
N2 C26 C10 177.4(10)
N3 C27 C16 177.7(10)
O2 C28 C1 105.7(5)
O1 C30 C3 105.2(5)
O3 C32 C5 105.7(5)
C7 O1 C30 118.5(5)
C19 O2 C28 118.9(5)
C13 O3 C32 119.3(5)

loop_
_geom_bond_atom_site_label_1
_geom_bond_atom_site_label_2
_geom_bond_distance
C1 C2 1.3900
C1 C6 1.3900
C1 C28 1.506(8)
C2 C3 1.3900
C2 C29 1.522(9)
C3 C4 1.3900
C3 C30 1.505(8)
C4 C5 1.3900
C4 C31 1.537(8)
C5 C6 1.3900
C5 C32 1.506(8)
C6 C33 1.529(8)
C7 O1 1.361(6)
C7 C8 1.3900
C7 C12 1.3900
C8 C9 1.3900
C9 C10 1.3900
C10 C11 1.3900
C10 C26 1.437(10)
C11 C12 1.3900
C13 O3 1.345(6)
C13 C14 1.3900
C13 C18 1.3900
C14 C15 1.3900
C15 C16 1.3900
C16 C17 1.3900
C16 C27 1.428(11)
C17 C18 1.3900
C19 O2 1.351(5)
C19 C20 1.3900
C19 C24 1.3900
C20 C21 1.3900
C21 C22 1.3900
C22 C23 1.3900
C22 C25 1.436(9)
C23 C24 1.3900
C25 N1 1.131(9)
C26 N2 1.144(10)
C27 N3 1.149(10)
C28 O2 1.453(7)
C30 O1 1.453(8)
C32 O3 1.431(8)

loop_
_cod_related_entry_id
_cod_related_entry_database
_cod_related_entry_code
1 ChemSpider 25940950
